data_7060272
loop_
_publ_author_name
'Gettings, Matthew L.'
'Byrd, Edward F. C.'
'Zeller, Matthias'
'Piercey, Davin'

_publ_section_title
;
 Methyl sydnone imine and its energetic salts
;
_journal_issue 4
_journal_name_full 'New Journal of Chemistry'
_journal_page_first 2228
_journal_page_last 2236
_journal_paper_doi 10.1039/D0NJ05354F
_journal_volume 45
_journal_year 2021
_chemical_formula_moiety 'C3 H6 N3 O, N O3'
_chemical_formula_sum 'C3 H6 N4 O4'
_chemical_formula_weight 162.12
_space_group_crystal_system monoclinic
_space_group_IT_number 11
_space_group_name_Hall '-P 2yb'
_space_group_name_H-M_alt 'P 1 21/m 1'
_atom_sites_solution_hydrogens mixed
_atom_sites_solution_primary direct
_atom_sites_solution_secondary difmap
_audit_creation_method SHELXL-2018/3
_audit_update_record
;
2020-08-24 deposited with the CCDC.	2021-01-11 downloaded from the CCDC.
;
_cell_angle_alpha 90
_cell_angle_beta 91.390(5)
_cell_angle_gamma 90
_cell_formula_units_Z 2
_cell_length_a 5.7481(6)
_cell_length_b 5.8420(7)
_cell_length_c 9.9504(11)
_cell_measurement_reflns_used 2359
_cell_measurement_temperature 150(2)
_cell_measurement_theta_max 78.9749
_cell_measurement_theta_min 7.7099
_cell_volume 334.04(6)
_computing_cell_refinement 'SAINT V8.40A (Bruker, 2019)'
_computing_data_collection 'Apex3 v2019.1-0 (Bruker, 2019)'
_computing_data_reduction 'SAINT V8.40A (Bruker, 2019)'
_computing_structure_refinement
;  
SHELXL-2018/3 (Sheldrick, 2015, 2018), 
SHELXLE Rev1117 (H\"ubschle et al., 2011)
;
_computing_structure_solution 'SHELXS-97 (Sheldrick, 2008)'
_diffrn_ambient_temperature 150(2)
_diffrn_detector_area_resol_mean 7.4074
_diffrn_measured_fraction_theta_full 0.986
_diffrn_measured_fraction_theta_max 0.949
_diffrn_measurement_device_type
;
Bruker AXS D8 Quest diffractometer with PhotonIII_C14 charge-integrating and 
photon counting pixel array detector
;
_diffrn_measurement_method 'omega and phi scans'
_diffrn_radiation_monochromator 'laterally graded multilayer (Goebel) mirror'
_diffrn_radiation_type CuK\a
_diffrn_radiation_wavelength 1.54178
_diffrn_reflns_av_R_equivalents 0.0326
_diffrn_reflns_av_unetI/netI 0.0328
_diffrn_reflns_Laue_measured_fraction_full 0.986
_diffrn_reflns_Laue_measured_fraction_max 0.949
_diffrn_reflns_limit_h_max 6
_diffrn_reflns_limit_h_min -7
_diffrn_reflns_limit_k_max 7
_diffrn_reflns_limit_k_min -7
_diffrn_reflns_limit_l_max 12
_diffrn_reflns_limit_l_min -12
_diffrn_reflns_number 2988
_diffrn_reflns_point_group_measured_fraction_full 0.986
_diffrn_reflns_point_group_measured_fraction_max 0.949
_diffrn_reflns_theta_full 67.679
_diffrn_reflns_theta_max 79.262
_diffrn_reflns_theta_min 7.710
_diffrn_source 'I-mu-S microsource X-ray tube'
_diffrn_source_current '1.0 mA'
_diffrn_source_voltage '50 kV'
_exptl_absorpt_coefficient_mu 1.306
_exptl_absorpt_correction_T_max 0.7542
_exptl_absorpt_correction_T_min 0.6329
_exptl_absorpt_correction_type multi-scan
_exptl_absorpt_process_details
;
 SADABS 2016/2: Krause, L., Herbst-Irmer, R., Sheldrick G.M. & Stalke D.,
 J. Appl. Cryst. 48 (2015) 3-10
;
_exptl_crystal_colour colourless
_exptl_crystal_density_diffrn 1.612
_exptl_crystal_description block
_exptl_crystal_F_000 168
_exptl_crystal_size_max 0.150
_exptl_crystal_size_mid 0.130
_exptl_crystal_size_min 0.090
_refine_diff_density_max 0.188
_refine_diff_density_min -0.293
_refine_diff_density_rms 0.050
_refine_ls_extinction_method none
_refine_ls_goodness_of_fit_ref 1.146
_refine_ls_hydrogen_treatment mixed
_refine_ls_matrix_type full
_refine_ls_number_parameters 72
_refine_ls_number_reflns 764
_refine_ls_number_restraints 0
_refine_ls_restrained_S_all 1.146
_refine_ls_R_factor_all 0.0377
_refine_ls_R_factor_gt 0.0356
_refine_ls_shift/su_max 0.002
_refine_ls_shift/su_mean 0.000
_refine_ls_structure_factor_coef Fsqd
_refine_ls_weighting_details 'w=1/[\s^2^(Fo^2^)+(0.0538P)^2^+0.0917P] where P=(Fo^2^+2Fc^2^)/3'
_refine_ls_weighting_scheme calc
_refine_ls_wR_factor_gt 0.1017
_refine_ls_wR_factor_ref 0.1045
_reflns_Friedel_coverage 0.000
_reflns_number_gt 711
_reflns_number_total 764
_reflns_threshold_expression 'I > 2\s(I)'
_cod_data_source_file d0nj05354f2.cif
_cod_data_source_block G117_MSI_NO3_0m
_cod_depositor_comments 'Adding full bibliography for 7060272--7060278.cif.'
_cod_original_sg_symbol_H-M 'P 21/m'
_cod_database_code 7060272
_shelx_shelxl_version_number 2018/3
_shelx_space_group_comment
;
The symmetry employed for this shelxl refinement is uniquely defined
by the following loop, which should always be used as a source of
symmetry information in preference to the above space-group names.
They are only intended as comments.
;
_shelx_estimated_absorpt_t_min 0.828
_shelx_estimated_absorpt_t_max 0.891

loop_
_space_group_symop_operation_xyz
'x, y, z'
'-x, y+1/2, -z'
'-x, -y, -z'
'x, -y-1/2, z'

loop_
_atom_site_label
_atom_site_type_symbol
_atom_site_fract_x
_atom_site_fract_y
_atom_site_fract_z
_atom_site_U_iso_or_equiv
_atom_site_adp_type
_atom_site_occupancy
_atom_site_site_symmetry_order
_atom_site_calc_flag
_atom_site_refinement_flags_posn
_atom_site_refinement_flags_adp
_atom_site_refinement_flags_occupancy
_atom_site_disorder_assembly
_atom_site_disorder_group
O1 O 0.2439(2) 0.250000 0.29026(13) 0.0223(3) Uani 1 2 d S T P . .
O2 O 0.8631(2) 0.250000 0.75147(13) 0.0242(4) Uani 1 2 d S T P . .
O3 O 0.6183(2) 0.250000 0.58335(14) 0.0335(4) Uani 1 2 d S T P . .
O4 O 0.4914(3) 0.250000 0.78635(15) 0.0339(4) Uani 1 2 d S T P . .
N1 N 0.1396(3) 0.250000 0.16287(16) 0.0240(4) Uani 1 2 d S T P . .
N2 N -0.0807(3) 0.250000 0.18624(15) 0.0218(4) Uani 1 2 d S T P . .
N3 N 0.1429(3) 0.250000 0.51217(16) 0.0225(4) Uani 1 2 d S T P . .
H3A H 0.296(5) 0.250000 0.535(2) 0.027 Uiso 1 2 d S U P . .
H3B H 0.033(4) 0.250000 0.571(3) 0.027 Uiso 1 2 d S U P . .
N4 N 0.6555(3) 0.250000 0.70870(16) 0.0207(4) Uani 1 2 d S T P . .
C1 C -0.1347(3) 0.250000 0.31674(18) 0.0220(4) Uani 1 2 d S T P . .
H1 H -0.285332 0.250000 0.353916 0.026 Uiso 1 2 calc R U P . .
C2 C 0.0778(3) 0.250000 0.38510(17) 0.0192(4) Uani 1 2 d S T P . .
C3 C -0.2472(4) 0.250000 0.0713(2) 0.0325(5) Uani 1 2 d S T P . .
H3C H -0.164420 0.217972 -0.011556 0.049 Uiso 0.5 1 calc R U P . .
H3D H -0.322587 0.400144 0.064226 0.049 Uiso 0.5 1 calc R U P . .
H3E H -0.365475 0.131884 0.084774 0.049 Uiso 0.5 1 calc R U P . .

loop_
_atom_site_aniso_label
_atom_site_aniso_U_11
_atom_site_aniso_U_22
_atom_site_aniso_U_33
_atom_site_aniso_U_23
_atom_site_aniso_U_13
_atom_site_aniso_U_12
O1 0.0212(7) 0.0245(7) 0.0215(7) 0.000 0.0047(5) 0.000
O2 0.0196(7) 0.0281(7) 0.0248(7) 0.000 -0.0023(5) 0.000
O3 0.0252(8) 0.0580(10) 0.0173(7) 0.000 -0.0012(5) 0.000
O4 0.0252(8) 0.0481(9) 0.0289(8) 0.000 0.0110(6) 0.000
N1 0.0263(8) 0.0267(8) 0.0191(7) 0.000 0.0033(6) 0.000
N2 0.0248(9) 0.0216(7) 0.0190(8) 0.000 0.0017(6) 0.000
N3 0.0199(8) 0.0277(8) 0.0200(8) 0.000 0.0025(6) 0.000
N4 0.0213(8) 0.0196(7) 0.0213(7) 0.000 0.0036(6) 0.000
C1 0.0219(9) 0.0241(8) 0.0200(9) 0.000 0.0042(7) 0.000
C2 0.0207(9) 0.0171(8) 0.0200(9) 0.000 0.0039(7) 0.000
C3 0.0325(11) 0.0434(12) 0.0213(9) 0.000 -0.0038(8) 0.000

loop_
_atom_type_symbol
_atom_type_description
_atom_type_scat_dispersion_real
_atom_type_scat_dispersion_imag
_atom_type_scat_source
C C 0.0181 0.0091 'International Tables Vol C Tables 4.2.6.8 and 6.1.1.4'
H H 0.0000 0.0000 'International Tables Vol C Tables 4.2.6.8 and 6.1.1.4'
N N 0.0311 0.0180 'International Tables Vol C Tables 4.2.6.8 and 6.1.1.4'
O O 0.0492 0.0322 'International Tables Vol C Tables 4.2.6.8 and 6.1.1.4'

loop_
_geom_angle_atom_site_label_1
_geom_angle_atom_site_label_2
_geom_angle_atom_site_label_3
_geom_angle
_geom_angle_site_symmetry_1
_geom_angle_site_symmetry_3
_geom_angle_publ_flag
C2 O1 N1 109.79(14) . . ?
N2 N1 O1 103.82(14) . . ?
N1 N2 C1 115.09(16) . . ?
N1 N2 C3 118.75(16) . . ?
C1 N2 C3 126.16(17) . . ?
C2 N3 H3A 120.0(16) . . ?
C2 N3 H3B 117.0(16) . . ?
H3A N3 H3B 123(2) . . ?
O4 N4 O2 121.45(16) . . ?
O4 N4 O3 120.39(16) . . ?
O2 N4 O3 118.16(15) . . ?
N2 C1 C2 104.71(16) . . ?
N2 C1 H1 127.6 . . ?
C2 C1 H1 127.6 . . ?
N3 C2 O1 118.77(17) . . ?
N3 C2 C1 134.65(18) . . ?
O1 C2 C1 106.58(15) . . ?
N2 C3 H3C 109.5 . . ?
N2 C3 H3D 109.5 . . ?
H3C C3 H3D 109.5 . . ?
N2 C3 H3E 109.5 . . ?
H3C C3 H3E 109.5 . . ?
H3D C3 H3E 109.5 . . ?
N2 C3 H3C 109.5(2) . 4_565 ?
N2 C3 H3D 109.5(3) . 4_565 ?
H3C C3 H3D 109.5 4_565 4_565 ?
N2 C3 H3E 109.5(5) . 4_565 ?
H3C C3 H3E 109.5 4_565 4_565 ?
H3D C3 H3E 109.5 4_565 4_565 ?

loop_
_geom_bond_atom_site_label_1
_geom_bond_atom_site_label_2
_geom_bond_distance
_geom_bond_site_symmetry_2
_geom_bond_publ_flag
O1 C2 1.359(2) . ?
O1 N1 1.389(2) . ?
O2 N4 1.257(2) . ?
O3 N4 1.260(2) . ?
O4 N4 1.234(2) . ?
N1 N2 1.293(2) . ?
N2 C1 1.342(2) . ?
N2 C3 1.473(2) . ?
N3 C2 1.310(2) . ?
N3 H3A 0.90(3) . ?
N3 H3B 0.87(3) . ?
C1 C2 1.383(3) . ?
C1 H1 0.9500 . ?
C3 H3C 0.9800 . ?
C3 H3D 0.9800 . ?
C3 H3E 0.9800 . ?
C3 H3C 0.980(11) 4_565 ?
C3 H3D 0.980(16) 4_565 ?
C3 H3E 0.98(3) 4_565 ?

loop_
_geom_hbond_atom_site_label_D
_geom_hbond_atom_site_label_H
_geom_hbond_atom_site_label_A
_geom_hbond_distance_DH
_geom_hbond_distance_HA
_geom_hbond_distance_DA
_geom_hbond_angle_DHA
_geom_hbond_site_symmetry_A
_geom_hbond_publ_flag
N3 H3A O3 0.90(3) 1.90(3) 2.806(2) 180(2) . yes
N3 H3B O2 0.87(3) 2.06(3) 2.905(2) 162(2) 1_455 yes
N3 H3B O3 0.87(3) 2.39(3) 3.114(2) 141(2) 1_455 yes
C1 H1 O3 0.95 2.36 3.039(2) 127.9 1_455 yes
C3 H3C O2 0.98 2.37 3.260(3) 150.0 1_454 yes

loop_
_geom_torsion_atom_site_label_1
_geom_torsion_atom_site_label_2
_geom_torsion_atom_site_label_3
_geom_torsion_atom_site_label_4
_geom_torsion
_geom_torsion_site_symmetry_1
_geom_torsion_site_symmetry_2
_geom_torsion_site_symmetry_3
_geom_torsion_site_symmetry_4
_geom_torsion_publ_flag
C2 O1 N1 N2 0.000(0) . . . . ?
O1 N1 N2 C1 0.000(0) . . . . ?
O1 N1 N2 C3 180.000(0) . . . . ?
N1 N2 C1 C2 0.000(0) . . . . ?
C3 N2 C1 C2 180.000(0) . . . . ?
N1 O1 C2 N3 180.000(0) . . . . ?
N1 O1 C2 C1 0.000(0) . . . . ?
N2 C1 C2 N3 180.000(0) . . . . ?
N2 C1 C2 O1 0.000(0) . . . . ?
